data_4030598
loop_
_publ_author_name
'Chen, Wenwen'
'Zhang, Jianlan'
'Wang, Bo'
'Zhao, Zhouxing'
'Wang, Xinyan'
'Hu, Yuefei'

_publ_section_title
;
 Tandem Synthesis of 3-Chloro-4-iodoisoxazoles from 1-Copper(I) Alkynes,
 Dichloroformaldoxime, and Molecular Iodine.
;
_journal_issue 4
_journal_name_full 'The Journal of organic chemistry'
_journal_page_first 2413
_journal_page_last 2417
_journal_paper_doi 10.1021/jo502634h
_journal_volume 80
_journal_year 2015
_chemical_formula_moiety 'C9 H5 Cl I N O'
_chemical_formula_sum 'C9 H5 Cl I N O'
_chemical_formula_weight 305.49
_chemical_name_systematic
; 
 ? 
;
_space_group_IT_number 14
_symmetry_cell_setting monoclinic
_symmetry_space_group_name_Hall '-P 2yn'
_symmetry_space_group_name_H-M 'P 1 21/n 1'
_atom_sites_solution_hydrogens geom
_atom_sites_solution_primary direct
_atom_sites_solution_secondary difmap
_audit_creation_method SHELXL-97
_cell_angle_alpha 90.00
_cell_angle_beta 94.651(5)
_cell_angle_gamma 90.00
_cell_formula_units_Z 4
_cell_length_a 7.349(2)
_cell_length_b 7.076(2)
_cell_length_c 19.278(6)
_cell_measurement_reflns_used 5597
_cell_measurement_temperature 298(2)
_cell_measurement_theta_max 28.36
_cell_measurement_theta_min 2.38
_cell_volume 999.2(5)
_computing_cell_refinement 'SAINT (Bruker, 2002)'
_computing_data_collection 'SMART (Bruker, 2002)'
_computing_data_reduction SAINT
_computing_molecular_graphics 'XP (Bruker, 2002)'
_computing_publication_material 'SHELXL-97 (Bruker, 2002)'
_computing_structure_refinement 'SHELXL-97 (Sheldrick, 1997)'
_computing_structure_solution 'SHELXS-97 (Sheldrick, 1997)'
_diffrn_ambient_temperature 298(2)
_diffrn_measured_fraction_theta_full 0.996
_diffrn_measured_fraction_theta_max 0.996
_diffrn_measurement_device_type 'Bruker APEX II area-detector diffractometer'
_diffrn_measurement_method '\f and \w scans'
_diffrn_radiation_monochromator graphite
_diffrn_radiation_source 'fine-focus sealed tube'
_diffrn_radiation_type MoK\a
_diffrn_radiation_wavelength 0.71073
_diffrn_reflns_av_R_equivalents 0.0250
_diffrn_reflns_av_sigmaI/netI 0.0218
_diffrn_reflns_limit_h_max 8
_diffrn_reflns_limit_h_min -8
_diffrn_reflns_limit_k_max 8
_diffrn_reflns_limit_k_min -8
_diffrn_reflns_limit_l_max 22
_diffrn_reflns_limit_l_min -22
_diffrn_reflns_number 7079
_diffrn_reflns_theta_full 25.10
_diffrn_reflns_theta_max 25.10
_diffrn_reflns_theta_min 2.89
_exptl_absorpt_coefficient_mu 3.430
_exptl_absorpt_correction_T_max 0.5059
_exptl_absorpt_correction_T_min 0.3974
_exptl_absorpt_correction_type multi-scan
_exptl_absorpt_process_details 'SADABS (Bruker, 2002)'
_exptl_crystal_colour Colorless
_exptl_crystal_density_diffrn 2.031
_exptl_crystal_density_method 'not measured'
_exptl_crystal_description Prism
_exptl_crystal_F_000 576
_exptl_crystal_size_max 0.33
_exptl_crystal_size_mid 0.26
_exptl_crystal_size_min 0.23
_refine_diff_density_max 0.861
_refine_diff_density_min -0.571
_refine_diff_density_rms 0.167
_refine_ls_extinction_coef 0.0223(17)
_refine_ls_extinction_expression Fc^*^=kFc[1+0.001xFc^2^\l^3^/sin(2\q)]^-1/4^
_refine_ls_extinction_method SHELXL
_refine_ls_goodness_of_fit_ref 1.070
_refine_ls_hydrogen_treatment constr
_refine_ls_matrix_type full
_refine_ls_number_parameters 119
_refine_ls_number_reflns 1780
_refine_ls_number_restraints 0
_refine_ls_restrained_S_all 1.070
_refine_ls_R_factor_all 0.0293
_refine_ls_R_factor_gt 0.0243
_refine_ls_shift/su_max 0.001
_refine_ls_shift/su_mean 0.000
_refine_ls_structure_factor_coef Fsqd
_refine_ls_weighting_details 'calc w=1/[\s^2^(Fo^2^)+(0.0717P)^2^+1.3674P] where P=(Fo^2^+2Fc^2^)/3'
_refine_ls_weighting_scheme calc
_refine_ls_wR_factor_gt 0.0844
_refine_ls_wR_factor_ref 0.1141
_reflns_number_gt 1672
_reflns_number_total 1780
_reflns_threshold_expression I>2\s(I)
_cod_data_source_file jo502634h_si_002.cif
_cod_data_source_block mo_20140530a_0m
_cod_depositor_comments
;
The following automatic conversions were performed:

'_symmetry_cell_setting' value 'Monoclinic' changed to 'monoclinic'
according to
/usr/data/users/saulius/crontab/automatic-downloads/rss-feeds/ACS/lib/dictionaries/cif_core.dic
dictionary named 'cif_core.dic' version 2.4.2 from 2011-04-26.

'_exptl_absorpt_correction_type' value 'Multi-scan' changed to
'multi-scan' according to
/usr/data/users/saulius/crontab/automatic-downloads/rss-feeds/ACS/lib/dictionaries/cif_core.dic
dictionary named 'cif_core.dic' version 2.4.2 from 2011-04-26.

Automatic conversion script
Id: cif_fix_values 3008 2015-01-20 13:52:24Z robertas 

 Adding full bibliography for 4030598.cif.
;
_cod_original_cell_volume 999.1(5)
_cod_original_sg_symbol_H-M 'P 21/n'
_cod_database_code 4030598

loop_
_symmetry_equiv_pos_as_xyz
'x, y, z'
'-x+1/2, y+1/2, -z+1/2'
'-x, -y, -z'
'x-1/2, -y-1/2, z-1/2'

loop_
_atom_site_label
_atom_site_type_symbol
_atom_site_fract_x
_atom_site_fract_y
_atom_site_fract_z
_atom_site_U_iso_or_equiv
_atom_site_adp_type
_atom_site_occupancy
_atom_site_symmetry_multiplicity
_atom_site_calc_flag
_atom_site_refinement_flags
I1 I 0.65309(4) 0.24076(4) 0.039487(18) 0.0484(2) Uani 1 1 d .
Cl1 Cl 1.0026(2) 0.26173(14) -0.08657(8) 0.0590(4) Uani 1 1 d .
N1 N 1.2255(7) 0.2684(5) 0.0254(3) 0.0579(12) Uani 1 1 d .
O1 O 1.2202(6) 0.2616(4) 0.0980(3) 0.0551(11) Uani 1 1 d .
C1 C 0.8877(6) 0.1252(6) 0.2118(2) 0.0511(10) Uani 1 1 d .
H1 H 0.8167 0.0492 0.1810 0.061 Uiso 1 1 calc R
C2 C 0.8627(7) 0.1203(8) 0.2821(2) 0.0637(12) Uani 1 1 d .
H2 H 0.7754 0.0402 0.2985 0.076 Uiso 1 1 calc R
C3 C 0.9648(12) 0.2319(7) 0.3274(4) 0.0699(18) Uani 1 1 d .
H3 H 0.9483 0.2269 0.3747 0.084 Uiso 1 1 calc R
C4 C 1.0927(7) 0.3526(8) 0.3036(3) 0.0675(13) Uani 1 1 d .
H4 H 1.1602 0.4310 0.3347 0.081 Uiso 1 1 calc R
C5 C 1.1210(6) 0.3574(7) 0.2340(2) 0.0566(11) Uani 1 1 d .
H5 H 1.2090 0.4374 0.2181 0.068 Uiso 1 1 calc R
C6 C 1.0175(7) 0.2424(4) 0.1874(3) 0.0413(11) Uani 1 1 d .
C7 C 1.0445(6) 0.2474(4) 0.1132(3) 0.0385(10) Uani 1 1 d .
C8 C 0.9339(6) 0.2428(4) 0.0528(3) 0.0383(10) Uani 1 1 d .
C9 C 1.0558(8) 0.2566(5) 0.0009(4) 0.0472(13) Uani 1 1 d .

loop_
_atom_site_aniso_label
_atom_site_aniso_U_11
_atom_site_aniso_U_22
_atom_site_aniso_U_33
_atom_site_aniso_U_23
_atom_site_aniso_U_13
_atom_site_aniso_U_12
I1 0.0290(3) 0.0634(3) 0.0521(3) -0.00203(11) 0.00026(17) -0.00444(10)
Cl1 0.0742(10) 0.0542(7) 0.0505(8) -0.0008(4) 0.0160(7) 0.0002(5)
N1 0.036(3) 0.067(3) 0.073(3) 0.0066(18) 0.018(2) 0.0024(15)
O1 0.027(2) 0.071(2) 0.068(3) 0.0104(14) 0.0030(18) 0.0000(11)
C1 0.049(2) 0.054(2) 0.050(2) -0.0002(19) 0.0024(18) -0.0108(19)
C2 0.062(3) 0.079(3) 0.050(3) 0.001(2) 0.011(2) -0.011(3)
C3 0.073(5) 0.079(4) 0.057(4) -0.003(2) -0.004(3) 0.002(3)
C4 0.069(3) 0.073(3) 0.057(3) -0.014(2) -0.015(2) -0.006(3)
C5 0.046(2) 0.056(3) 0.066(3) 0.000(2) -0.009(2) -0.010(2)
C6 0.037(3) 0.039(2) 0.047(3) -0.0002(14) -0.003(2) 0.0037(13)
C7 0.029(2) 0.038(2) 0.048(3) 0.0023(13) 0.003(2) -0.0004(12)
C8 0.027(2) 0.035(2) 0.052(3) -0.0019(14) 0.0031(19) -0.0005(12)
C9 0.042(3) 0.035(2) 0.066(4) 0.0027(15) 0.012(3) 0.0006(14)

loop_
_atom_type_symbol
_atom_type_description
_atom_type_scat_dispersion_real
_atom_type_scat_dispersion_imag
_atom_type_scat_source
C C 0.0033 0.0016 'International Tables Vol C Tables 4.2.6.8 and 6.1.1.4'
H H 0.0000 0.0000 'International Tables Vol C Tables 4.2.6.8 and 6.1.1.4'
N N 0.0061 0.0033 'International Tables Vol C Tables 4.2.6.8 and 6.1.1.4'
O O 0.0106 0.0060 'International Tables Vol C Tables 4.2.6.8 and 6.1.1.4'
Cl Cl 0.1484 0.1585 'International Tables Vol C Tables 4.2.6.8 and 6.1.1.4'
I I -0.4742 1.8119 'International Tables Vol C Tables 4.2.6.8 and 6.1.1.4'

loop_
_geom_angle_atom_site_label_1
_geom_angle_atom_site_label_2
_geom_angle_atom_site_label_3
_geom_angle
C9 N1 O1 104.9(5)
C7 O1 N1 108.8(4)
C6 C1 C2 120.1(4)
C6 C1 H1 119.9
C2 C1 H1 119.9
C3 C2 C1 120.3(5)
C3 C2 H2 119.9
C1 C2 H2 119.9
C2 C3 C4 120.3(7)
C2 C3 H3 119.9
C4 C3 H3 119.9
C5 C4 C3 120.2(5)
C5 C4 H4 119.9
C3 C4 H4 119.9
C4 C5 C6 119.9(5)
C4 C5 H5 120.1
C6 C5 H5 120.1
C1 C6 C5 119.3(5)
C1 C6 C7 120.2(4)
C5 C6 C7 120.6(4)
O1 C7 C8 109.3(5)
O1 C7 C6 114.9(5)
C8 C7 C6 135.8(5)
C7 C8 C9 103.7(5)
C7 C8 I1 128.8(4)
C9 C8 I1 127.3(4)
N1 C9 C8 113.3(6)
N1 C9 Cl1 119.7(5)
C8 C9 Cl1 126.9(5)

loop_
_geom_bond_atom_site_label_1
_geom_bond_atom_site_label_2
_geom_bond_distance
I1 C8 2.059(5)
Cl1 C9 1.701(7)
N1 C9 1.300(8)
N1 O1 1.404(7)
O1 C7 1.351(7)
C1 C6 1.376(6)
C1 C2 1.383(6)
C1 H1 0.9300
C2 C3 1.357(9)
C2 H2 0.9300
C3 C4 1.376(9)
C3 H3 0.9300
C4 C5 1.374(7)
C4 H4 0.9300
C5 C6 1.392(6)
C5 H5 0.9300
C6 C7 1.461(7)
C7 C8 1.365(8)
C8 C9 1.398(8)

loop_
_geom_torsion_atom_site_label_1
_geom_torsion_atom_site_label_2
_geom_torsion_atom_site_label_3
_geom_torsion_atom_site_label_4
_geom_torsion
C9 N1 O1 C7 -0.5(4)
C6 C1 C2 C3 0.5(8)
C1 C2 C3 C4 0.8(9)
C2 C3 C4 C5 -1.6(10)
C3 C4 C5 C6 1.2(8)
C2 C1 C6 C5 -0.9(7)
C2 C1 C6 C7 179.8(4)
C4 C5 C6 C1 0.1(7)
C4 C5 C6 C7 179.3(4)
N1 O1 C7 C8 0.6(4)
N1 O1 C7 C6 -178.9(3)
C1 C6 C7 O1 -140.9(4)
C5 C6 C7 O1 39.8(5)
C1 C6 C7 C8 39.7(6)
C5 C6 C7 C8 -139.5(5)
O1 C7 C8 C9 -0.4(4)
C6 C7 C8 C9 178.9(3)
O1 C7 C8 I1 -175.4(2)
C6 C7 C8 I1 4.0(6)
O1 N1 C9 C8 0.2(4)
O1 N1 C9 Cl1 179.5(2)
C7 C8 C9 N1 0.1(4)
I1 C8 C9 N1 175.2(3)
C7 C8 C9 Cl1 -179.1(3)
I1 C8 C9 Cl1 -4.1(4)
